data_2207207
loop_
_publ_author_name
'Mazoir, N'
'Giorgi, M.'
'Benharref, A.'

_publ_section_title
(4<i>S</i>,5<i>S</i>,10<i>S</i>,13<i>R</i>,14<i>R</i>,17<i>R</i>)-8\a,9\a-Epoxy-4\a,14\a-dimethyl-5\a-cholestan-3-one
_journal_coeditor_code DN6257
_journal_issue 11
_journal_name_full 'Acta Crystallographica Section E'
_journal_page_first o3709
_journal_page_last o3711
_journal_paper_doi 10.1107/S1600536805032460
_journal_volume 61
_journal_year 2005
_chemical_formula_iupac 'C29 H48 O2'
_chemical_formula_moiety 'C29 H48 O2'
_chemical_formula_sum 'C29 H48 O2'
_chemical_formula_weight 428.67
_chemical_name_systematic
;
(4S,5S,10S,13R,14R,17R)-8\a,9\a-Epoxy-4\a,14\a-dimethyl-5\a-cholestan-3-one
;
_space_group_IT_number 4
_symmetry_cell_setting monoclinic
_symmetry_space_group_name_Hall 'P 2yb'
_symmetry_space_group_name_H-M 'P 1 21 1'
_atom_sites_solution_hydrogens geom
_atom_sites_solution_primary direct
_atom_sites_solution_secondary difmap
_cell_angle_alpha 90.00
_cell_angle_beta 101.7210(10)
_cell_angle_gamma 90.00
_cell_formula_units_Z 2
_cell_length_a 13.7023(4)
_cell_length_b 6.3493(2)
_cell_length_c 15.6206(5)
_cell_measurement_reflns_used 11835
_cell_measurement_temperature 293(2)
_cell_measurement_theta_max 28.36
_cell_measurement_theta_min 1.80
_cell_volume 1330.66(7)
_computing_cell_refinement 'DENZO and SCALEPACK (Otwinowski & Minor, 1997)'
_computing_data_collection 'KappaCCD (Nonius, 1998)'
_computing_data_reduction 'DENZO and SCALEPACK'
_computing_molecular_graphics 'ORTEP-3 for Windows (Farrugia, 1997)'
_computing_publication_material 'SHELXL97 (Sheldrick, 1997)'
_computing_structure_refinement 'SHELXL97 (Sheldrick, 1997)'
_computing_structure_solution 'SIR92 (Altomare et al., 1994)'
_diffrn_ambient_temperature 293(2)
_diffrn_measured_fraction_theta_full 0.974
_diffrn_measured_fraction_theta_max 0.974
_diffrn_measurement_device_type 'Nonius KappaCCD area-detector'
_diffrn_measurement_method '1\% \f + \w'
_diffrn_radiation_monochromator graphite
_diffrn_radiation_source 'fine-focus sealed tube'
_diffrn_radiation_type MoK\a
_diffrn_radiation_wavelength 0.71073
_diffrn_reflns_av_R_equivalents 0.07
_diffrn_reflns_av_sigmaI/netI 0.0461
_diffrn_reflns_limit_h_max 18
_diffrn_reflns_limit_h_min 0
_diffrn_reflns_limit_k_max 8
_diffrn_reflns_limit_k_min 0
_diffrn_reflns_limit_l_max 20
_diffrn_reflns_limit_l_min -20
_diffrn_reflns_number 11835
_diffrn_reflns_theta_full 28.36
_diffrn_reflns_theta_max 28.36
_diffrn_reflns_theta_min 1.80
_diffrn_standards_decay_% 0
_diffrn_standards_interval_count 0
_diffrn_standards_interval_time 0
_diffrn_standards_number 0
_exptl_absorpt_coefficient_mu 0.064
_exptl_absorpt_correction_type none
_exptl_crystal_colour colourless
_exptl_crystal_density_diffrn 1.070
_exptl_crystal_density_method 'not measured'
_exptl_crystal_description prism
_exptl_crystal_F_000 476
_exptl_crystal_size_max 0.5
_exptl_crystal_size_mid 0.2
_exptl_crystal_size_min 0.2
_refine_diff_density_max 0.309
_refine_diff_density_min -0.204
_refine_ls_extinction_method none
_refine_ls_goodness_of_fit_ref 1.097
_refine_ls_hydrogen_treatment constr
_refine_ls_matrix_type full
_refine_ls_number_parameters 280
_refine_ls_number_reflns 3532
_refine_ls_number_restraints 1
_refine_ls_restrained_S_all 1.097
_refine_ls_R_factor_all 0.0914
_refine_ls_R_factor_gt 0.0711
_refine_ls_shift/su_max 0.000
_refine_ls_shift/su_mean 0.000
_refine_ls_structure_factor_coef Fsqd
_refine_ls_weighting_details 'calc w = 1/[\s^2^(Fo^2^)+(0.0662P)^2^+0.4609P] where P = (Fo^2^+2Fc^2^)/3'
_refine_ls_weighting_scheme calc
_refine_ls_wR_factor_gt 0.1560
_refine_ls_wR_factor_ref 0.1716
_reflns_number_gt 2892
_reflns_number_total 3532
_reflns_threshold_expression I>2\s(I)
_cod_data_source_file dn6257.cif
_cod_data_source_block I
_cod_original_cell_volume 1330.60(7)
_cod_original_sg_symbol_H-M 'P 21'
_cod_database_code 2207207
_cod_database_fobs_code 2207207

loop_
_symmetry_equiv_pos_as_xyz
'x, y, z'
'-x, y+1/2, -z'

loop_
_atom_site_label
_atom_site_fract_x
_atom_site_fract_y
_atom_site_fract_z
_atom_site_U_iso_or_equiv
_atom_site_adp_type
_atom_site_calc_flag
_atom_site_refinement_flags
_atom_site_occupancy
_atom_site_type_symbol
O1 -0.5592(3) 0.1686(8) -0.4325(3) 0.1137(16) Uani d . 1 O
O2 -0.94076(16) -0.0244(4) -0.62011(15) 0.0484(6) Uani d . 1 O
C1 -0.7170(3) 0.0946(6) -0.6377(3) 0.0555(9) Uani d . 1 C
H1A -0.7574 0.2026 -0.6195 0.067 Uiso d R 1 H
H1B -0.7167 0.1116 -0.6987 0.067 Uiso d R 1 H
C2 -0.6104(3) 0.1136(7) -0.5846(3) 0.0650(11) Uani d . 1 C
H2A -0.5679 0.0200 -0.6085 0.078 Uiso d R 1 H
H2B -0.5872 0.2557 -0.5871 0.078 Uiso d R 1 H
C3 -0.6030(3) 0.0580(8) -0.4913(3) 0.0656(11) Uani d . 1 C
C4 -0.6507(2) -0.1475(7) -0.4734(2) 0.0558(9) Uani d . 1 C
H4 -0.6131 -0.2597 -0.4923 0.067 Uiso d R 1 H
C5 -0.7597(2) -0.1562(6) -0.5278(2) 0.0442(7) Uani d . 1 C
H5 -0.7948 -0.0417 -0.5075 0.053 Uiso d R 1 H
C6 -0.8107(3) -0.3610(7) -0.5113(2) 0.0568(9) Uani d . 1 C
H6A -0.7731 -0.4761 -0.5280 0.068 Uiso d R 1 H
H6B -0.8132 -0.3737 -0.4506 0.068 Uiso d R 1 H
C7 -0.9168(2) -0.3888(6) -0.5627(2) 0.0515(8) Uani d . 1 C
H7A -0.9259 -0.5303 -0.5846 0.062 Uiso d R 1 H
H7B -0.9624 -0.3619 -0.5248 0.062 Uiso d R 1 H
C8 -0.9493(2) -0.2504(5) -0.6411(2) 0.0383(7) Uani d . 1 C
C9 -0.8759(2) -0.1119(5) -0.67230(19) 0.0368(6) Uani d . 1 C
C10 -0.7655(2) -0.1192(5) -0.6256(2) 0.0386(6) Uani d . 1 C
C11 -0.8975(2) -0.0283(5) -0.7647(2) 0.0453(7) Uani d . 1 C
H11A -0.8873 0.1213 -0.7643 0.054 Uiso d R 1 H
H11B -0.8542 -0.0948 -0.7977 0.054 Uiso d R 1 H
C12 -1.0041(2) -0.0657(5) -0.8168(2) 0.0459(8) Uani d . 1 C
H12A -1.0484 0.0339 -0.7984 0.055 Uiso d R 1 H
H12B -1.0058 -0.0480 -0.8782 0.055 Uiso d R 1 H
C13 -1.0393(2) -0.2876(5) -0.80111(19) 0.0378(6) Uani d . 1 C
C14 -1.0483(2) -0.3040(5) -0.7029(2) 0.0394(6) Uani d . 1 C
C15 -1.0900(2) -0.5293(6) -0.7017(2) 0.0469(7) Uani d . 1 C
H15A -1.0368 -0.6285 -0.7002 0.056 Uiso d R 1 H
H15B -1.1181 -0.5469 -0.6507 0.056 Uiso d R 1 H
C16 -1.1680(2) -0.5396(6) -0.7880(2) 0.0499(8) Uani d . 1 C
H16A -1.1638 -0.6728 -0.8161 0.060 Uiso d R 1 H
H16B -1.2333 -0.5233 -0.7754 0.060 Uiso d R 1 H
C17 -1.1453(2) -0.3568(6) -0.8475(2) 0.0445(7) Uani d . 1 C
H17 -1.1905 -0.2424 -0.8451 0.053 Uiso d R 1 H
C18 -0.9638(2) -0.4467(5) -0.8220(2) 0.0467(7) Uani d . 1 C
H18A -0.9436 -0.4060 -0.8750 0.070 Uiso d R 1 H
H18B -0.9938 -0.5839 -0.8293 0.070 Uiso d R 1 H
H18C -0.9066 -0.4501 -0.7749 0.070 Uiso d R 1 H
C19 -0.7141(2) -0.2951(6) -0.6677(2) 0.0489(8) Uani d . 1 C
H19A -0.7474 -0.4264 -0.6632 0.073 Uiso d R 1 H
H19B -0.6457 -0.3062 -0.6380 0.073 Uiso d R 1 H
H19C -0.7171 -0.2626 -0.7282 0.073 Uiso d R 1 H
C20 -1.1660(3) -0.4218(7) -0.9453(2) 0.0578(9) Uani d . 1 C
H20 -1.1292 -0.5492 -0.9485 0.069 Uiso d R 1 H
C21 -1.1349(4) -0.2545(10) -1.0043(3) 0.0854(15) Uani d . 1 C
H21A -1.1583 -0.2934 -1.0644 0.128 Uiso d R 1 H
H21B -1.0636 -0.2432 -0.9924 0.128 Uiso d R 1 H
H21C -1.1633 -0.1214 -0.9934 0.128 Uiso d R 1 H
C22 -1.2771(3) -0.4703(10) -0.9745(3) 0.0792(15) Uani d . 1 C
H22A -1.2977 -0.5620 -0.9327 0.095 Uiso d R 1 H
H22B -1.3144 -0.3414 -0.9784 0.095 Uiso d R 1 H
C23 -1.3086(4) -0.5796(13) -1.0609(3) 0.109(2) Uani d . 1 C
H23A -1.2850 -0.4983 -1.1044 0.131 Uiso d R 1 H
H23B -1.2798 -0.7179 -1.0578 0.131 Uiso d R 1 H
C24 -1.4256(5) -0.6031(18) -1.0861(4) 0.147(4) Uani d . 1 C
H24A -1.4484 -0.6835 -1.0419 0.176 Uiso d R 1 H
H24B -1.4536 -0.4640 -1.0886 0.176 Uiso d R 1 H
C25 -1.4661(5) -0.695(2) -1.1701(4) 0.154(4) Uani d . 1 C
H25 -1.4360 -0.6357 -1.2151 0.184 Uiso d R 1 H
C26 -1.4413(10) -0.933(2) -1.1617(7) 0.211(6) Uani d . 1 C
H26A -1.4803 -0.9990 -1.1246 0.316 Uiso d R 1 H
H26B -1.3717 -0.9511 -1.1369 0.316 Uiso d R 1 H
H26C -1.4563 -0.9970 -1.2186 0.316 Uiso d R 1 H
C27 -1.5769(5) -0.658(3) -1.1930(6) 0.220(7) Uani d . 1 C
H27A -1.6019 -0.6993 -1.2525 0.329 Uiso d R 1 H
H27B -1.5905 -0.5111 -1.1862 0.329 Uiso d R 1 H
H27C -1.6089 -0.7396 -1.1549 0.329 Uiso d R 1 H
C28 -1.1281(2) -0.1567(7) -0.6772(2) 0.0543(9) Uani d . 1 C
H28A -1.1256 -0.1673 -0.6155 0.081 Uiso d R 1 H
H28B -1.1930 -0.1978 -0.7085 0.081 Uiso d R 1 H
H28C -1.1151 -0.0139 -0.6918 0.081 Uiso d R 1 H
C29 -0.6445(3) -0.1856(12) -0.3758(2) 0.0910(18) Uani d . 1 C
H29A -0.5781 -0.1560 -0.3444 0.137 Uiso d R 1 H
H29B -0.6607 -0.3299 -0.3665 0.137 Uiso d R 1 H
H29C -0.6908 -0.0949 -0.3551 0.137 Uiso d R 1 H

loop_
_atom_site_aniso_label
_atom_site_aniso_U_11
_atom_site_aniso_U_22
_atom_site_aniso_U_33
_atom_site_aniso_U_12
_atom_site_aniso_U_13
_atom_site_aniso_U_23
O1 0.092(2) 0.134(4) 0.108(3) -0.056(3) 0.005(2) -0.045(3)
O2 0.0419(11) 0.0394(12) 0.0650(14) 0.0042(10) 0.0138(10) -0.0183(11)
C1 0.0431(17) 0.0421(19) 0.079(2) -0.0088(15) 0.0068(17) 0.0057(18)
C2 0.0453(19) 0.058(2) 0.087(3) -0.0172(17) 0.0041(18) 0.007(2)
C3 0.0370(17) 0.074(3) 0.083(3) -0.0085(18) 0.0047(17) -0.017(2)
C4 0.0407(17) 0.074(3) 0.0506(18) -0.0035(18) 0.0055(14) -0.0051(19)
C5 0.0369(15) 0.051(2) 0.0454(16) 0.0014(14) 0.0089(12) -0.0045(15)
C6 0.0540(19) 0.065(2) 0.0502(18) -0.0082(18) 0.0081(15) 0.0120(17)
C7 0.0493(18) 0.056(2) 0.0501(18) -0.0123(16) 0.0119(14) 0.0097(16)
C8 0.0377(15) 0.0336(15) 0.0449(15) -0.0012(11) 0.0111(12) -0.0036(13)
C9 0.0399(14) 0.0262(13) 0.0458(15) 0.0005(12) 0.0123(12) -0.0003(12)
C10 0.0361(14) 0.0300(14) 0.0510(17) -0.0002(12) 0.0125(12) 0.0010(13)
C11 0.0448(16) 0.0300(14) 0.0597(18) -0.0042(13) 0.0071(13) 0.0103(15)
C12 0.0478(17) 0.0360(18) 0.0515(18) -0.0023(13) 0.0044(14) 0.0057(13)
C13 0.0388(15) 0.0327(15) 0.0433(15) 0.0000(12) 0.0116(12) -0.0014(13)
C14 0.0352(14) 0.0384(16) 0.0464(16) -0.0015(12) 0.0123(12) -0.0008(13)
C15 0.0460(17) 0.0459(17) 0.0493(17) -0.0081(15) 0.0111(13) 0.0025(16)
C16 0.0450(16) 0.0484(18) 0.0568(18) -0.0100(15) 0.0114(14) -0.0011(16)
C17 0.0398(15) 0.0460(18) 0.0474(16) -0.0007(14) 0.0079(13) -0.0038(14)
C18 0.0468(17) 0.0420(17) 0.0546(18) -0.0012(14) 0.0183(14) -0.0051(15)
C19 0.0476(18) 0.0460(19) 0.0539(18) 0.0111(15) 0.0123(14) -0.0019(15)
C20 0.0502(19) 0.070(3) 0.0515(19) -0.0106(18) 0.0074(15) -0.0060(19)
C21 0.089(3) 0.114(4) 0.050(2) -0.029(3) 0.008(2) 0.004(3)
C22 0.060(2) 0.117(4) 0.056(2) -0.022(3) -0.0002(18) -0.008(3)
C23 0.089(3) 0.158(6) 0.074(3) -0.043(4) 0.000(2) -0.035(4)
C24 0.109(4) 0.249(11) 0.080(4) -0.088(6) 0.014(3) -0.029(5)
C25 0.094(4) 0.268(13) 0.093(4) -0.076(7) 0.005(3) 0.004(6)
C26 0.277(14) 0.152(10) 0.181(10) -0.057(10) -0.004(9) -0.012(8)
C27 0.092(5) 0.38(2) 0.172(8) -0.079(9) -0.017(5) -0.002(11)
C28 0.0418(17) 0.063(2) 0.061(2) 0.0041(16) 0.0175(15) -0.0149(18)
C29 0.060(2) 0.161(6) 0.047(2) -0.015(3) -0.0019(17) -0.004(3)

loop_
_atom_type_symbol
_atom_type_description
_atom_type_scat_dispersion_real
_atom_type_scat_dispersion_imag
_atom_type_scat_source
C C 0.0033 0.0016 'International Tables Vol C Tables 4.2.6.8 and 6.1.1.4'
H H 0.0000 0.0000 'International Tables Vol C Tables 4.2.6.8 and 6.1.1.4'
O O 0.0106 0.0060 'International Tables Vol C Tables 4.2.6.8 and 6.1.1.4'

loop_
_geom_angle_atom_site_label_1
_geom_angle_atom_site_label_2
_geom_angle_atom_site_label_3
_geom_angle
C9 O2 C8 61.73(19)
C2 C1 C10 113.0(3)
C2 C1 H1A 109.1
C10 C1 H1A 107.7
C2 C1 H1B 109.5
C10 C1 H1B 108.1
H1A C1 H1B 109.5
C3 C2 C1 112.5(3)
C3 C2 H2A 108.0
C1 C2 H2A 109.1
C3 C2 H2B 107.8
C1 C2 H2B 109.9
H2A C2 H2B 109.5
O1 C3 C2 122.1(4)
O1 C3 C4 121.7(4)
C2 C3 C4 116.2(3)
C3 C4 C29 112.5(4)
C3 C4 C5 109.4(3)
C29 C4 C5 113.0(3)
C3 C4 H4 107.7
C29 C4 H4 105.3
C5 C4 H4 108.7
C6 C5 C10 111.5(3)
C6 C5 C4 111.0(3)
C10 C5 C4 112.8(2)
C6 C5 H5 108.3
C10 C5 H5 106.6
C4 C5 H5 106.3
C7 C6 C5 115.6(3)
C7 C6 H6A 106.1
C5 C6 H6A 108.3
C7 C6 H6B 106.9
C5 C6 H6B 110.4
H6A C6 H6B 109.5
C8 C7 C6 117.2(3)
C8 C7 H7A 105.2
C6 C7 H7A 109.7
C8 C7 H7B 106.1
C6 C7 H7B 109.0
H7A C7 H7B 109.5
O2 C8 C9 57.91(19)
O2 C8 C7 113.2(3)
C9 C8 C7 120.3(3)
O2 C8 C14 112.1(2)
C9 C8 C14 119.6(3)
C7 C8 C14 117.5(3)
O2 C9 C8 60.35(18)
O2 C9 C11 112.5(2)
C8 C9 C11 120.4(3)
O2 C9 C10 113.8(2)
C8 C9 C10 119.3(2)
C11 C9 C10 116.5(2)
C5 C10 C19 112.3(3)
C5 C10 C1 108.8(3)
C19 C10 C1 109.9(3)
C5 C10 C9 108.9(2)
C19 C10 C9 108.0(2)
C1 C10 C9 108.8(3)
C9 C11 C12 115.6(3)
C9 C11 H11A 110.0
C12 C11 H11A 106.2
C9 C11 H11B 109.6
C12 C11 H11B 105.8
H11A C11 H11B 109.5
C13 C12 C11 110.7(3)
C13 C12 H12A 108.7
C11 C12 H12A 109.2
C13 C12 H12B 108.9
C11 C12 H12B 109.8
H12A C12 H12B 109.5
C12 C13 C18 109.1(2)
C12 C13 C17 118.9(3)
C18 C13 C17 108.9(3)
C12 C13 C14 108.0(3)
C18 C13 C14 110.9(2)
C17 C13 C14 100.7(2)
C8 C14 C15 118.7(3)
C8 C14 C28 106.5(3)
C15 C14 C28 105.9(3)
C8 C14 C13 111.5(2)
C15 C14 C13 100.1(2)
C28 C14 C13 114.4(3)
C16 C15 C14 102.8(3)
C16 C15 H15A 112.5
C14 C15 H15A 109.1
C16 C15 H15B 113.4
C14 C15 H15B 109.3
H15A C15 H15B 109.5
C15 C16 C17 107.7(3)
C15 C16 H16A 110.0
C17 C16 H16A 110.2
C15 C16 H16B 109.0
C17 C16 H16B 110.5
H16A C16 H16B 109.5
C13 C17 C20 120.1(3)
C13 C17 C16 102.3(2)
C20 C17 C16 111.8(3)
C13 C17 H17 108.5
C20 C17 H17 104.5
C16 C17 H17 109.4
C13 C18 H18A 109.5
C13 C18 H18B 109.5
H18A C18 H18B 109.5
C13 C18 H18C 109.5
H18A C18 H18C 109.5
H18B C18 H18C 109.5
C10 C19 H19A 109.5
C10 C19 H19B 109.5
H19A C19 H19B 109.5
C10 C19 H19C 109.5
H19A C19 H19C 109.5
H19B C19 H19C 109.5
C21 C20 C22 110.1(4)
C21 C20 C17 113.1(3)
C22 C20 C17 108.6(3)
C21 C20 H20 110.0
C22 C20 H20 108.4
C17 C20 H20 106.5
C20 C21 H21A 109.5
C20 C21 H21B 109.5
H21A C21 H21B 109.5
C20 C21 H21C 109.5
H21A C21 H21C 109.5
H21B C21 H21C 109.5
C23 C22 C20 116.7(4)
C23 C22 H22A 105.1
C20 C22 H22A 109.4
C23 C22 H22B 106.5
C20 C22 H22B 109.4
H22A C22 H22B 109.5
C22 C23 C24 111.1(5)
C22 C23 H23A 108.1
C24 C23 H23A 110.2
C22 C23 H23B 109.7
C24 C23 H23B 108.2
H23A C23 H23B 109.5
C25 C24 C23 116.7(6)
C25 C24 H24A 108.6
C23 C24 H24A 109.5
C25 C24 H24B 104.9
C23 C24 H24B 107.5
H24A C24 H24B 109.5
C24 C25 C27 109.7(8)
C24 C25 C26 106.3(9)
C27 C25 C26 111.4(10)
C24 C25 H25 111.5
C27 C25 H25 109.2
C26 C25 H25 108.9
C25 C26 H26A 109.6
C25 C26 H26B 109.4
H26A C26 H26B 109.5
C25 C26 H26C 109.4
H26A C26 H26C 109.5
H26B C26 H26C 109.5
C25 C27 H27A 109.4
C25 C27 H27B 109.5
H27A C27 H27B 109.5
C25 C27 H27C 109.5
H27A C27 H27C 109.5
H27B C27 H27C 109.5
C14 C28 H28A 109.5
C14 C28 H28B 109.5
H28A C28 H28B 109.5
C14 C28 H28C 109.5
H28A C28 H28C 109.5
H28B C28 H28C 109.5
C4 C29 H29A 109.5
C4 C29 H29B 109.4
H29A C29 H29B 109.5
C4 C29 H29C 109.5
H29A C29 H29C 109.5
H29B C29 H29C 109.5

loop_
_geom_bond_atom_site_label_1
_geom_bond_atom_site_label_2
_geom_bond_distance
O1 C3 1.213(5)
O2 C9 1.434(3)
O2 C8 1.471(4)
C1 C2 1.531(5)
C1 C10 1.540(5)
C1 H1A 0.9600
C1 H1B 0.9600
C2 C3 1.482(6)
C2 H2A 0.9600
C2 H2B 0.9601
C3 C4 1.511(6)
C4 C29 1.529(5)
C4 C5 1.563(4)
C4 H4 0.9600
C5 C6 1.523(5)
C5 C10 1.531(4)
C5 H5 0.9601
C6 C7 1.521(5)
C6 H6A 0.9600
C6 H6B 0.9600
C7 C8 1.499(4)
C7 H7A 0.9601
C7 H7B 0.9600
C8 C9 1.491(4)
C8 C14 1.534(4)
C9 C11 1.510(4)
C9 C10 1.541(4)
C10 C19 1.538(4)
C11 C12 1.539(4)
C11 H11A 0.9600
C11 H11B 0.9600
C12 C13 1.525(4)
C12 H12A 0.9601
C12 H12B 0.9600
C13 C18 1.527(4)
C13 C17 1.550(4)
C13 C14 1.568(4)
C14 C15 1.542(5)
C14 C28 1.552(4)
C15 C16 1.542(5)
C15 H15A 0.9600
C15 H15B 0.9600
C16 C17 1.557(5)
C16 H16A 0.9600
C16 H16B 0.9601
C17 C20 1.551(5)
C17 H17 0.9600
C18 H18A 0.9600
C18 H18B 0.9600
C18 H18C 0.9600
C19 H19A 0.9600
C19 H19B 0.9600
C19 H19C 0.9600
C20 C21 1.523(6)
C20 C22 1.529(5)
C20 H20 0.9601
C21 H21A 0.9600
C21 H21B 0.9600
C21 H21C 0.9600
C22 C23 1.501(6)
C22 H22A 0.9600
C22 H22B 0.9600
C23 C24 1.579(7)
C23 H23A 0.9600
C23 H23B 0.9600
C24 C25 1.440(9)
C24 H24A 0.9600
C24 H24B 0.9600
C25 C27 1.506(11)
C25 C26 1.552(16)
C25 H25 0.9601
C26 H26A 0.9600
C26 H26B 0.9600
C26 H26C 0.9600
C27 H27A 0.9600
C27 H27B 0.9600
C27 H27C 0.9600
C28 H28A 0.9600
C28 H28B 0.9600
C28 H28C 0.9600
C29 H29A 0.9600
C29 H29B 0.9600
C29 H29C 0.9600

loop_
_cod_related_entry_id
_cod_related_entry_database
_cod_related_entry_code
1 ChemSpider 5511312
